data_7003447
loop_
_publ_author_name
'Macdonald, Charles L. B.'
'Gorden, John D.'
'Voigt, Andreas'
'Filipponi, Silvia'
'Cowley, Alan H.'

_publ_section_title
;
 Group 13 decamethylmetallocenium cations
;
_journal_issue 9
_journal_name_full 'Dalton Transactions'
_journal_page_first 1161
_journal_page_last 1176
_journal_paper_doi 10.1039/b716220k
_journal_year 2008
_chemical_formula_moiety '[c20 h30 al][alcl4]'
_chemical_formula_sum 'C20 H30 Al2 Cl4'
_chemical_formula_weight 466.20
_chemical_melting_point 396.6(5)
_chemical_name_common
;
decamethylaluminocenium tetrachloroaluminate
;
_chemical_name_systematic
;
?
;
_space_group_IT_number 2
_symmetry_cell_setting triclinic
_symmetry_space_group_name_Hall '-P 1'
_symmetry_space_group_name_H-M 'P -1'
_atom_sites_solution_hydrogens geom
_atom_sites_solution_primary direct
_atom_sites_solution_secondary difmap
_audit_creation_method SHELXL-97
_cell_angle_alpha 85.7100(7)
_cell_angle_beta 83.6011(8)
_cell_angle_gamma 84.7879(7)
_cell_formula_units_Z 4
_cell_length_a 7.75480(10)
_cell_length_b 17.3747(3)
_cell_length_c 18.0806(4)
_cell_measurement_reflns_used 32448
_cell_measurement_temperature 153(2)
_cell_measurement_theta_max 25.06
_cell_measurement_theta_min 2.99
_cell_volume 2405.79(7)
_computing_cell_refinement denzo-smn
_computing_data_collection 'collect software, nonius b.v. 1998'
_computing_data_reduction denzo-smn
_computing_molecular_graphics 'shelxtl-plus, xp, siemens, 1994'
_computing_publication_material 'shelxtl-plus, xcif, siemens, 1994'
_computing_structure_refinement 'SHELXL-97 (Sheldrick, 1997)'
_computing_structure_solution 'sir92(altomare et al, 1993)'
_diffrn_ambient_temperature 153(2)
_diffrn_measured_fraction_theta_full 0.995
_diffrn_measured_fraction_theta_max 0.995
_diffrn_measurement_device_type 'Nonius KAPPA-CCD'
_diffrn_measurement_method '\w scans'
_diffrn_radiation_monochromator graphite
_diffrn_radiation_source 'fine-focus sealed tube'
_diffrn_radiation_type MoK\a
_diffrn_radiation_wavelength 0.71073
_diffrn_reflns_av_R_equivalents 0.0411
_diffrn_reflns_av_sigmaI/netI 0.0424
_diffrn_reflns_limit_h_max 9
_diffrn_reflns_limit_h_min -9
_diffrn_reflns_limit_k_max 20
_diffrn_reflns_limit_k_min -18
_diffrn_reflns_limit_l_max 20
_diffrn_reflns_limit_l_min -21
_diffrn_reflns_number 32448
_diffrn_reflns_theta_full 25.06
_diffrn_reflns_theta_max 25.06
_diffrn_reflns_theta_min 2.99
_exptl_absorpt_coefficient_mu 0.568
_exptl_absorpt_correction_type none
_exptl_crystal_colour colorless
_exptl_crystal_density_diffrn 1.287
_exptl_crystal_density_method 'not measured'
_exptl_crystal_description prism
_exptl_crystal_F_000 976
_exptl_crystal_size_max 0.4
_exptl_crystal_size_mid 0.4
_exptl_crystal_size_min 0.3
_refine_diff_density_max 0.970
_refine_diff_density_min -0.754
_refine_diff_density_rms 0.061
_refine_ls_extinction_method none
_refine_ls_goodness_of_fit_ref 1.013
_refine_ls_hydrogen_treatment constr
_refine_ls_matrix_type full
_refine_ls_number_parameters 489
_refine_ls_number_reflns 8499
_refine_ls_number_restraints 0
_refine_ls_restrained_S_all 1.013
_refine_ls_R_factor_all 0.0703
_refine_ls_R_factor_gt 0.0465
_refine_ls_shift/su_max 0.771
_refine_ls_shift/su_mean 0.014
_refine_ls_structure_factor_coef Fsqd
_refine_ls_weighting_details 'calc w=1/[\s^2^(Fo^2^)+(0.0497P)^2^+2.7586P] where P=(Fo^2^+2Fc^2^)/3'
_refine_ls_weighting_scheme calc
_refine_ls_wR_factor_gt 0.1097
_refine_ls_wR_factor_ref 0.1219
_reflns_number_gt 6324
_reflns_number_total 8499
_reflns_threshold_expression >2sigma(I)
_cod_data_source_file b716220k.txt
_cod_data_source_block 1
_cod_depositor_comments
;
The following automatic conversions were performed:

'_chemical_melting_point' value '123-124C' was changed to '396.6(5)'
- it was converted from degrees Celsius(C) to Kelvins(K), the average
value was taken and precision was estimated.

Automatic conversion script
Id: cif_fix_values 1646 2011-03-28 12:23:43Z adriana 
;
_cod_original_sg_symbol_H-M p-1
_cod_database_code 7003447

loop_
_symmetry_equiv_pos_as_xyz
'x, y, z'
'-x, -y, -z'

loop_
_atom_site_label
_atom_site_type_symbol
_atom_site_fract_x
_atom_site_fract_y
_atom_site_fract_z
_atom_site_U_iso_or_equiv
_atom_site_adp_type
_atom_site_occupancy
_atom_site_symmetry_multiplicity
_atom_site_calc_flag
_atom_site_refinement_flags
_atom_site_disorder_assembly
_atom_site_disorder_group
C10 C 0.7615(3) -0.43763(15) 0.75932(15) 0.0247(6) Uani 1 1 d . . .
C11 C 0.4138(4) -0.55663(15) 0.67296(15) 0.0254(6) Uani 1 1 d . . .
C12 C 0.4164(4) -0.47576(15) 0.65175(15) 0.0253(6) Uani 1 1 d . . .
C13 C 0.3218(4) -0.43397(15) 0.71078(15) 0.0246(6) Uani 1 1 d . . .
C14 C 0.2615(3) -0.48886(16) 0.76900(15) 0.0252(6) Uani 1 1 d . . .
C15 C 0.3192(4) -0.56485(15) 0.74536(15) 0.0259(6) Uani 1 1 d . . .
C16 C 0.6672(3) -0.44778(16) 0.83211(15) 0.0246(6) Uani 1 1 d . . .
C17 C 0.6686(4) -0.52945(16) 0.85170(15) 0.0255(6) Uani 1 1 d . . .
C18 C 0.7630(4) -0.56940(16) 0.79145(15) 0.0258(6) Uani 1 1 d . . .
C19 C 0.8202(3) -0.51296(16) 0.73432(15) 0.0256(6) Uani 1 1 d . . .
C20 C 0.6384(3) 0.08591(15) 0.68961(16) 0.0256(6) Uani 1 1 d . . .
C21 C 0.3035(3) -0.08157(15) 0.73194(16) 0.0251(6) Uani 1 1 d . . .
C22 C 0.2290(3) -0.00359(15) 0.72041(16) 0.0243(6) Uani 1 1 d . . .
C23 C 0.2267(3) 0.03354(15) 0.78907(16) 0.0244(6) Uani 1 1 d . . .
C24 C 0.2973(4) -0.02155(16) 0.84288(16) 0.0274(6) Uani 1 1 d . . .
C25 C 0.3452(3) -0.09294(15) 0.80783(16) 0.0266(6) Uani 1 1 d . . .
C26 C 0.6776(3) 0.07744(15) 0.76569(16) 0.0257(6) Uani 1 1 d . . .
C27 C 0.7505(3) -0.00017(15) 0.78023(15) 0.0237(6) Uani 1 1 d . . .
C28 C 0.7560(3) -0.03999(15) 0.71307(15) 0.0225(6) Uani 1 1 d . . .
C29 C 0.6872(3) 0.01290(15) 0.65727(15) 0.0244(6) Uani 1 1 d . . .
C101 C 0.7964(4) -0.36139(16) 0.71827(16) 0.0314(7) Uani 1 1 d . . .
H10A H 0.8891 -0.3398 0.7387 0.047 Uiso 1 1 calc R . .
H10B H 0.6932 -0.3265 0.7235 0.047 Uiso 1 1 calc R . .
H10C H 0.8293 -0.3691 0.6664 0.047 Uiso 1 1 calc R . .
C111 C 0.4927(4) -0.62229(17) 0.62706(17) 0.0386(8) Uani 1 1 d . . .
H11A H 0.4093 -0.6360 0.5959 0.058 Uiso 1 1 calc R . .
H11B H 0.5249 -0.6662 0.6596 0.058 Uiso 1 1 calc R . .
H11C H 0.5943 -0.6065 0.5964 0.058 Uiso 1 1 calc R . .
C121 C 0.4987(4) -0.43969(17) 0.57999(16) 0.0359(7) Uani 1 1 d . . .
H12A H 0.5868 -0.4759 0.5578 0.054 Uiso 1 1 calc R . .
H12B H 0.5504 -0.3939 0.5898 0.054 Uiso 1 1 calc R . .
H12C H 0.4114 -0.4263 0.5465 0.054 Uiso 1 1 calc R . .
C131 C 0.2917(4) -0.34704(16) 0.70954(18) 0.0333(7) Uani 1 1 d . . .
H13A H 0.3984 -0.3244 0.6919 0.050 Uiso 1 1 calc R . .
H13B H 0.2530 -0.3318 0.7590 0.050 Uiso 1 1 calc R . .
H13C H 0.2046 -0.3295 0.6769 0.050 Uiso 1 1 calc R . .
C141 C 0.1550(4) -0.47028(17) 0.84110(16) 0.0313(7) Uani 1 1 d . . .
H14A H 0.1534 -0.4159 0.8477 0.047 Uiso 1 1 calc R . .
H14B H 0.2055 -0.4992 0.8818 0.047 Uiso 1 1 calc R . .
H14C H 0.0382 -0.4838 0.8399 0.047 Uiso 1 1 calc R . .
C151 C 0.2806(4) -0.64022(16) 0.78806(17) 0.0350(7) Uani 1 1 d . . .
H15A H 0.1995 -0.6653 0.7636 0.053 Uiso 1 1 calc R . .
H15B H 0.2312 -0.6302 0.8378 0.053 Uiso 1 1 calc R . .
H15C H 0.3864 -0.6732 0.7900 0.053 Uiso 1 1 calc R . .
C161 C 0.5866(4) -0.38423(17) 0.88019(17) 0.0347(7) Uani 1 1 d . . .
H16A H 0.4702 -0.3950 0.8992 0.052 Uiso 1 1 calc R . .
H16B H 0.5838 -0.3357 0.8510 0.052 Uiso 1 1 calc R . .
H16C H 0.6546 -0.3814 0.9210 0.052 Uiso 1 1 calc R . .
C171 C 0.5881(4) -0.56664(18) 0.92314(16) 0.0366(7) Uani 1 1 d . . .
H17A H 0.5708 -0.6195 0.9161 0.055 Uiso 1 1 calc R . .
H17B H 0.4780 -0.5391 0.9377 0.055 Uiso 1 1 calc R . .
H17C H 0.6639 -0.5651 0.9614 0.055 Uiso 1 1 calc R . .
C181 C 0.7946(4) -0.65594(17) 0.79040(18) 0.0380(8) Uani 1 1 d . . .
H18A H 0.8840 -0.6740 0.8217 0.057 Uiso 1 1 calc R . .
H18B H 0.8307 -0.6698 0.7403 0.057 Uiso 1 1 calc R . .
H18C H 0.6891 -0.6793 0.8086 0.057 Uiso 1 1 calc R . .
C191 C 0.9254(4) -0.52885(17) 0.66122(16) 0.0322(7) Uani 1 1 d . . .
H19A H 1.0449 -0.5202 0.6643 0.048 Uiso 1 1 calc R . .
H19B H 0.8807 -0.4948 0.6222 0.048 Uiso 1 1 calc R . .
H19C H 0.9178 -0.5816 0.6505 0.048 Uiso 1 1 calc R . .
C201 C 0.5663(4) 0.15906(17) 0.65062(19) 0.0384(8) Uani 1 1 d . . .
H20A H 0.4772 0.1846 0.6835 0.058 Uiso 1 1 calc R . .
H20B H 0.5178 0.1468 0.6068 0.058 Uiso 1 1 calc R . .
H20C H 0.6580 0.1926 0.6366 0.058 Uiso 1 1 calc R . .
C211 C 0.3314(4) -0.14191(16) 0.67552(18) 0.0354(7) Uani 1 1 d . . .
H21A H 0.2432 -0.1777 0.6859 0.053 Uiso 1 1 calc R . .
H21B H 0.4441 -0.1692 0.6781 0.053 Uiso 1 1 calc R . .
H21C H 0.3246 -0.1173 0.6265 0.053 Uiso 1 1 calc R . .
C221 C 0.1635(4) 0.03307(17) 0.64988(17) 0.0331(7) Uani 1 1 d . . .
H22A H 0.1795 -0.0039 0.6123 0.050 Uiso 1 1 calc R . .
H22B H 0.2271 0.0771 0.6329 0.050 Uiso 1 1 calc R . .
H22C H 0.0419 0.0495 0.6593 0.050 Uiso 1 1 calc R . .
C231 C 0.1554(4) 0.11523(17) 0.80266(18) 0.0360(7) Uani 1 1 d . . .
H23A H 0.0341 0.1158 0.8206 0.054 Uiso 1 1 calc R . .
H23B H 0.1691 0.1469 0.7569 0.054 Uiso 1 1 calc R . .
H23C H 0.2175 0.1352 0.8391 0.054 Uiso 1 1 calc R . .
C241 C 0.3111(4) -0.0086(2) 0.92289(17) 0.0413(8) Uani 1 1 d . . .
H24A H 0.3298 0.0446 0.9274 0.062 Uiso 1 1 calc R . .
H24B H 0.4072 -0.0413 0.9401 0.062 Uiso 1 1 calc R . .
H24C H 0.2054 -0.0209 0.9525 0.062 Uiso 1 1 calc R . .
C251 C 0.4219(4) -0.16708(17) 0.84337(18) 0.0369(8) Uani 1 1 d . . .
H25A H 0.4837 -0.1558 0.8839 0.055 Uiso 1 1 calc R . .
H25B H 0.5007 -0.1936 0.8071 0.055 Uiso 1 1 calc R . .
H25C H 0.3303 -0.1993 0.8619 0.055 Uiso 1 1 calc R . .
C261 C 0.6482(4) 0.14000(17) 0.81989(19) 0.0395(8) Uani 1 1 d . . .
H26A H 0.6347 0.1169 0.8699 0.059 Uiso 1 1 calc R . .
H26B H 0.5449 0.1724 0.8105 0.059 Uiso 1 1 calc R . .
H26C H 0.7463 0.1707 0.8139 0.059 Uiso 1 1 calc R . .
C271 C 0.8141(4) -0.03439(17) 0.85241(16) 0.0335(7) Uani 1 1 d . . .
H27A H 0.9370 -0.0487 0.8445 0.050 Uiso 1 1 calc R . .
H27B H 0.7540 -0.0794 0.8693 0.050 Uiso 1 1 calc R . .
H27C H 0.7919 0.0032 0.8893 0.050 Uiso 1 1 calc R . .
C281 C 0.8274(4) -0.12222(16) 0.70241(17) 0.0318(7) Uani 1 1 d . . .
H28A H 0.7618 -0.1446 0.6687 0.048 Uiso 1 1 calc R . .
H28B H 0.8188 -0.1516 0.7496 0.048 Uiso 1 1 calc R . .
H28C H 0.9473 -0.1230 0.6821 0.048 Uiso 1 1 calc R . .
C291 C 0.6741(4) -0.00395(18) 0.57797(16) 0.0366(7) Uani 1 1 d . . .
H29A H 0.7800 0.0073 0.5479 0.055 Uiso 1 1 calc R . .
H29B H 0.5781 0.0277 0.5595 0.055 Uiso 1 1 calc R . .
H29C H 0.6558 -0.0576 0.5758 0.055 Uiso 1 1 calc R . .
Al1 Al 0.54096(10) -0.50171(4) 0.75195(4) 0.02082(19) Uani 1 1 d . . .
Al2 Al 0.49088(10) -0.00254(4) 0.74980(4) 0.02023(19) Uani 1 1 d . . .
Al3 Al 0.06756(11) -0.74058(5) 1.01743(5) 0.0299(2) Uani 1 1 d . . .
Al4 Al 0.93087(12) -0.25179(5) 0.48388(5) 0.0310(2) Uani 1 1 d . . .
Cl31 Cl -0.11625(14) -0.80199(8) 0.97229(6) 0.0739(4) Uani 1 1 d . . .
Cl32 Cl 0.32631(11) -0.78349(6) 0.97951(5) 0.0523(2) Uani 1 1 d . . .
Cl33 Cl 0.03166(13) -0.62027(5) 0.98484(5) 0.0566(3) Uani 1 1 d . . .
Cl34 Cl 0.02734(11) -0.75290(4) 1.13657(4) 0.0377(2) Uani 1 1 d . . .
Cl41 Cl 1.04756(15) -0.36049(6) 0.52220(5) 0.0703(3) Uani 1 1 d . . .
Cl42 Cl 0.93230(13) -0.25049(5) 0.36568(4) 0.0460(2) Uani 1 1 d . . .
Cl43 Cl 1.07132(14) -0.15902(7) 0.50967(6) 0.0739(4) Uani 1 1 d . . .
Cl44 Cl 0.66894(10) -0.23429(5) 0.53359(5) 0.0447(2) Uani 1 1 d . . .

loop_
_atom_site_aniso_label
_atom_site_aniso_U_11
_atom_site_aniso_U_22
_atom_site_aniso_U_33
_atom_site_aniso_U_23
_atom_site_aniso_U_13
_atom_site_aniso_U_12
C10 0.0232(14) 0.0262(15) 0.0259(16) -0.0031(12) -0.0042(12) -0.0046(11)
C11 0.0318(16) 0.0246(15) 0.0219(15) -0.0048(11) -0.0060(12) -0.0069(12)
C12 0.0289(15) 0.0253(15) 0.0231(15) -0.0008(12) -0.0068(12) -0.0047(12)
C13 0.0254(15) 0.0236(14) 0.0257(16) -0.0009(12) -0.0077(12) -0.0016(11)
C14 0.0204(14) 0.0282(15) 0.0272(16) -0.0037(12) -0.0023(12) -0.0029(11)
C15 0.0279(15) 0.0247(15) 0.0260(16) -0.0008(12) -0.0036(12) -0.0069(12)
C16 0.0246(15) 0.0294(15) 0.0212(15) -0.0025(12) -0.0055(12) -0.0044(12)
C17 0.0280(15) 0.0283(15) 0.0204(15) -0.0003(12) -0.0059(12) -0.0006(12)
C18 0.0244(15) 0.0279(15) 0.0247(16) -0.0020(12) -0.0032(12) 0.0018(12)
C19 0.0221(14) 0.0299(15) 0.0253(16) -0.0045(12) -0.0027(12) -0.0031(12)
C20 0.0199(14) 0.0204(14) 0.0361(17) 0.0019(12) -0.0011(12) -0.0041(11)
C21 0.0190(14) 0.0231(14) 0.0339(17) -0.0016(12) -0.0022(12) -0.0064(11)
C22 0.0188(14) 0.0236(14) 0.0309(16) -0.0016(12) -0.0037(12) -0.0030(11)
C23 0.0156(13) 0.0260(14) 0.0306(16) -0.0033(12) 0.0020(11) -0.0014(11)
C24 0.0223(15) 0.0322(16) 0.0268(16) -0.0002(12) 0.0017(12) -0.0051(12)
C25 0.0204(14) 0.0245(15) 0.0346(17) 0.0032(12) -0.0011(12) -0.0058(11)
C26 0.0195(14) 0.0229(14) 0.0355(17) -0.0041(12) -0.0010(12) -0.0064(11)
C27 0.0166(13) 0.0255(14) 0.0293(16) 0.0002(12) -0.0037(11) -0.0042(11)
C28 0.0157(13) 0.0239(14) 0.0270(16) -0.0011(12) -0.0007(11) 0.0003(11)
C29 0.0196(14) 0.0274(15) 0.0254(16) -0.0004(12) 0.0018(11) -0.0042(11)
C101 0.0341(17) 0.0292(16) 0.0318(17) -0.0010(13) -0.0012(13) -0.0107(13)
C111 0.056(2) 0.0280(16) 0.0321(18) -0.0088(13) 0.0008(15) -0.0075(15)
C121 0.052(2) 0.0315(17) 0.0247(17) 0.0004(13) -0.0055(14) -0.0079(14)
C131 0.0369(17) 0.0235(15) 0.0398(19) -0.0019(13) -0.0068(14) -0.0001(13)
C141 0.0261(15) 0.0344(16) 0.0321(17) -0.0050(13) 0.0028(13) 0.0001(13)
C151 0.0388(18) 0.0278(16) 0.0385(19) 0.0024(13) -0.0010(14) -0.0104(13)
C161 0.0447(19) 0.0323(17) 0.0284(17) -0.0113(13) -0.0010(14) -0.0065(14)
C171 0.0456(19) 0.0374(17) 0.0246(17) 0.0030(13) 0.0003(14) -0.0014(14)
C181 0.0382(18) 0.0300(17) 0.043(2) 0.0015(14) -0.0006(15) 0.0050(14)
C191 0.0303(16) 0.0377(17) 0.0270(17) -0.0052(13) 0.0033(13) 0.0003(13)
C201 0.0358(18) 0.0259(16) 0.051(2) 0.0076(14) 0.0008(15) -0.0028(13)
C211 0.0336(17) 0.0256(16) 0.049(2) -0.0091(14) -0.0078(15) -0.0018(13)
C221 0.0301(16) 0.0344(17) 0.0355(18) 0.0007(13) -0.0100(13) -0.0012(13)
C231 0.0290(16) 0.0330(17) 0.044(2) -0.0107(14) 0.0039(14) 0.0048(13)
C241 0.0435(19) 0.054(2) 0.0259(18) -0.0012(15) -0.0004(14) -0.0063(16)
C251 0.0343(17) 0.0303(16) 0.045(2) 0.0107(14) -0.0056(15) -0.0063(13)
C261 0.0363(18) 0.0297(17) 0.055(2) -0.0168(15) -0.0061(16) -0.0040(14)
C271 0.0324(17) 0.0370(17) 0.0323(17) -0.0041(13) -0.0077(13) -0.0031(13)
C281 0.0302(16) 0.0270(15) 0.0364(18) -0.0037(13) -0.0005(13) 0.0046(12)
C291 0.0376(18) 0.0419(18) 0.0289(18) 0.0015(14) -0.0012(14) -0.0021(14)
Al1 0.0240(4) 0.0191(4) 0.0193(4) -0.0025(3) -0.0009(3) -0.0022(3)
Al2 0.0191(4) 0.0187(4) 0.0230(4) -0.0017(3) -0.0016(3) -0.0023(3)
Al3 0.0304(5) 0.0374(5) 0.0225(5) -0.0045(4) -0.0033(4) -0.0029(4)
Al4 0.0322(5) 0.0370(5) 0.0232(5) -0.0036(4) 0.0002(4) -0.0029(4)
Cl31 0.0636(7) 0.1235(10) 0.0447(6) -0.0301(6) -0.0011(5) -0.0480(7)
Cl32 0.0393(5) 0.0634(6) 0.0520(6) -0.0172(4) 0.0001(4) 0.0119(4)
Cl33 0.0689(6) 0.0490(5) 0.0424(5) 0.0167(4) 0.0067(4) 0.0146(4)
Cl34 0.0553(5) 0.0343(4) 0.0232(4) -0.0009(3) -0.0063(3) 0.0001(3)
Cl41 0.0763(7) 0.0772(7) 0.0419(6) 0.0213(5) 0.0091(5) 0.0381(6)
Cl42 0.0747(6) 0.0365(4) 0.0249(4) -0.0050(3) -0.0074(4) 0.0114(4)
Cl43 0.0640(7) 0.1071(9) 0.0585(7) -0.0384(6) 0.0157(5) -0.0495(6)
Cl44 0.0335(4) 0.0455(5) 0.0536(5) -0.0104(4) 0.0061(4) -0.0029(4)

loop_
_atom_type_symbol
_atom_type_description
_atom_type_scat_dispersion_real
_atom_type_scat_dispersion_imag
_atom_type_scat_source
C C 0.0033 0.0016 'International Tables Vol C Tables 4.2.6.8 and 6.1.1.4'
H H 0.0000 0.0000 'International Tables Vol C Tables 4.2.6.8 and 6.1.1.4'
Al Al 0.0645 0.0514 'International Tables Vol C Tables 4.2.6.8 and 6.1.1.4'
Cl Cl 0.1484 0.1585 'International Tables Vol C Tables 4.2.6.8 and 6.1.1.4'

loop_
_geom_angle_atom_site_label_1
_geom_angle_atom_site_label_2
_geom_angle_atom_site_label_3
_geom_angle
_geom_angle_site_symmetry_1
_geom_angle_site_symmetry_3
_geom_angle_publ_flag
C19 C10 C16 108.0(2) . . ?
C19 C10 C101 126.3(2) . . ?
C16 C10 C101 125.7(2) . . ?
C19 C10 Al1 70.54(15) . . ?
C16 C10 Al1 70.62(15) . . ?
C101 C10 Al1 125.9(2) . . ?
C12 C11 C15 108.1(2) . . ?
C12 C11 C111 126.4(2) . . ?
C15 C11 C111 125.5(2) . . ?
C12 C11 Al1 70.51(15) . . ?
C15 C11 Al1 70.25(15) . . ?
C111 C11 Al1 125.9(2) . . ?
C11 C12 C13 107.9(2) . . ?
C11 C12 C121 126.9(3) . . ?
C13 C12 C121 125.1(2) . . ?
C11 C12 Al1 70.58(16) . . ?
C13 C12 Al1 70.60(16) . . ?
C121 C12 Al1 125.5(2) . . ?
C12 C13 C14 108.3(2) . . ?
C12 C13 C131 124.5(2) . . ?
C14 C13 C131 127.2(2) . . ?
C12 C13 Al1 70.46(16) . . ?
C14 C13 Al1 70.49(15) . . ?
C131 C13 Al1 125.3(2) . . ?
C13 C14 C15 107.5(2) . . ?
C13 C14 C141 126.3(2) . . ?
C15 C14 C141 126.2(2) . . ?
C13 C14 Al1 70.50(15) . . ?
C15 C14 Al1 70.17(15) . . ?
C141 C14 Al1 125.4(2) . . ?
C11 C15 C14 108.2(2) . . ?
C11 C15 C151 125.9(3) . . ?
C14 C15 C151 125.8(3) . . ?
C11 C15 Al1 70.74(15) . . ?
C14 C15 Al1 70.72(15) . . ?
C151 C15 Al1 126.1(2) . . ?
C17 C16 C10 107.8(2) . . ?
C17 C16 C161 126.0(2) . . ?
C10 C16 C161 126.2(2) . . ?
C17 C16 Al1 70.71(15) . . ?
C10 C16 Al1 70.22(15) . . ?
C161 C16 Al1 126.0(2) . . ?
C18 C17 C16 108.0(2) . . ?
C18 C17 C171 125.8(3) . . ?
C16 C17 C171 126.2(2) . . ?
C18 C17 Al1 70.54(16) . . ?
C16 C17 Al1 70.32(15) . . ?
C171 C17 Al1 125.5(2) . . ?
C17 C18 C19 108.3(2) . . ?
C17 C18 C181 124.6(2) . . ?
C19 C18 C181 127.1(2) . . ?
C17 C18 Al1 70.67(15) . . ?
C19 C18 Al1 70.29(16) . . ?
C181 C18 Al1 124.9(2) . . ?
C18 C19 C10 107.9(2) . . ?
C18 C19 C191 126.6(2) . . ?
C10 C19 C191 125.5(2) . . ?
C18 C19 Al1 70.81(16) . . ?
C10 C19 Al1 70.39(15) . . ?
C191 C19 Al1 125.0(2) . . ?
C26 C20 C29 107.7(2) . . ?
C26 C20 C201 125.6(3) . . ?
C29 C20 C201 126.6(3) . . ?
C26 C20 Al2 70.37(15) . . ?
C29 C20 Al2 70.33(14) . . ?
C201 C20 Al2 126.62(19) . . ?
C22 C21 C25 108.2(2) . . ?
C22 C21 C211 126.4(3) . . ?
C25 C21 C211 125.4(2) . . ?
C22 C21 Al2 70.75(15) . . ?
C25 C21 Al2 70.66(15) . . ?
C211 C21 Al2 124.98(19) . . ?
C21 C22 C23 107.7(2) . . ?
C21 C22 C221 126.5(3) . . ?
C23 C22 C221 125.8(2) . . ?
C21 C22 Al2 70.39(15) . . ?
C23 C22 Al2 70.00(15) . . ?
C221 C22 Al2 125.40(19) . . ?
C24 C23 C22 108.3(2) . . ?
C24 C23 C231 126.0(3) . . ?
C22 C23 C231 125.7(3) . . ?
C24 C23 Al2 70.88(15) . . ?
C22 C23 Al2 70.93(15) . . ?
C231 C23 Al2 125.84(19) . . ?
C23 C24 C25 108.1(2) . . ?
C23 C24 C241 126.2(3) . . ?
C25 C24 C241 125.7(3) . . ?
C23 C24 Al2 70.25(15) . . ?
C25 C24 Al2 70.70(15) . . ?
C241 C24 Al2 126.9(2) . . ?
C24 C25 C21 107.8(2) . . ?
C24 C25 C251 126.7(3) . . ?
C21 C25 C251 125.5(3) . . ?
C24 C25 Al2 70.41(15) . . ?
C21 C25 Al2 70.31(15) . . ?
C251 C25 Al2 125.65(19) . . ?
C27 C26 C20 108.2(2) . . ?
C27 C26 C261 126.4(3) . . ?
C20 C26 C261 125.4(3) . . ?
C27 C26 Al2 70.51(15) . . ?
C20 C26 Al2 70.69(15) . . ?
C261 C26 Al2 124.95(19) . . ?
C26 C27 C28 107.9(2) . . ?
C26 C27 C271 126.6(3) . . ?
C28 C27 C271 125.6(2) . . ?
C26 C27 Al2 70.62(15) . . ?
C28 C27 Al2 70.34(15) . . ?
C271 C27 Al2 125.50(19) . . ?
C29 C28 C27 108.2(2) . . ?
C29 C28 C281 125.8(3) . . ?
C27 C28 C281 126.0(2) . . ?
C29 C28 Al2 70.77(15) . . ?
C27 C28 Al2 70.60(15) . . ?
C281 C28 Al2 125.91(19) . . ?
C28 C29 C20 108.1(2) . . ?
C28 C29 C291 125.9(3) . . ?
C20 C29 C291 126.0(3) . . ?
C28 C29 Al2 70.42(15) . . ?
C20 C29 Al2 70.66(15) . . ?
C291 C29 Al2 126.2(2) . . ?
C15 Al1 C10 179.39(11) . . ?
C15 Al1 C12 65.40(11) . . ?
C10 Al1 C12 114.71(11) . . ?
C15 Al1 C19 141.50(11) . . ?
C10 Al1 C19 39.07(10) . . ?
C12 Al1 C19 114.13(11) . . ?
C15 Al1 C11 39.00(10) . . ?
C10 Al1 C11 141.45(11) . . ?
C12 Al1 C11 38.91(10) . . ?
C19 Al1 C11 114.75(11) . . ?
C15 Al1 C13 65.31(11) . . ?
C10 Al1 C13 114.37(11) . . ?
C12 Al1 C13 38.94(10) . . ?
C19 Al1 C13 140.29(11) . . ?
C11 Al1 C13 65.18(11) . . ?
C15 Al1 C14 39.11(10) . . ?
C10 Al1 C14 140.32(11) . . ?
C12 Al1 C14 65.51(11) . . ?
C19 Al1 C14 179.23(11) . . ?
C11 Al1 C14 65.46(11) . . ?
C13 Al1 C14 39.01(10) . . ?
C15 Al1 C16 140.39(11) . . ?
C10 Al1 C16 39.16(10) . . ?
C12 Al1 C16 141.72(11) . . ?
C19 Al1 C16 65.51(10) . . ?
C11 Al1 C16 179.28(11) . . ?
C13 Al1 C16 115.11(11) . . ?
C14 Al1 C16 114.30(11) . . ?
C15 Al1 C18 115.04(11) . . ?
C10 Al1 C18 65.29(11) . . ?
C12 Al1 C18 140.26(11) . . ?
C19 Al1 C18 38.90(10) . . ?
C11 Al1 C18 114.49(11) . . ?
C13 Al1 C18 179.06(11) . . ?
C14 Al1 C18 141.80(11) . . ?
C16 Al1 C18 65.24(11) . . ?
C15 Al1 C17 114.50(11) . . ?
C10 Al1 C17 65.40(11) . . ?
C12 Al1 C17 179.01(11) . . ?
C19 Al1 C17 65.28(11) . . ?
C11 Al1 C17 140.41(11) . . ?
C13 Al1 C17 142.01(11) . . ?
C14 Al1 C17 115.09(11) . . ?
C16 Al1 C17 38.97(10) . . ?
C18 Al1 C17 38.79(10) . . ?
C23 Al2 C28 178.64(11) . . ?
C23 Al2 C27 140.10(11) . . ?
C28 Al2 C27 39.07(10) . . ?
C23 Al2 C29 142.54(11) . . ?
C28 Al2 C29 38.81(10) . . ?
C27 Al2 C29 65.29(11) . . ?
C23 Al2 C26 114.74(11) . . ?
C28 Al2 C26 65.28(10) . . ?
C27 Al2 C26 38.87(10) . . ?
C29 Al2 C26 65.29(11) . . ?
C23 Al2 C21 65.30(10) . . ?
C28 Al2 C21 114.72(11) . . ?
C27 Al2 C21 141.75(11) . . ?
C29 Al2 C21 114.00(11) . . ?
C26 Al2 C21 178.97(11) . . ?
C23 Al2 C24 38.88(11) . . ?
C28 Al2 C24 139.78(11) . . ?
C27 Al2 C24 114.20(11) . . ?
C29 Al2 C24 178.29(11) . . ?
C26 Al2 C24 115.44(11) . . ?
C21 Al2 C24 65.28(11) . . ?
C23 Al2 C20 115.69(10) . . ?
C28 Al2 C20 65.25(10) . . ?
C27 Al2 C20 65.27(10) . . ?
C29 Al2 C20 39.02(10) . . ?
C26 Al2 C20 38.94(11) . . ?
C21 Al2 C20 140.04(12) . . ?
C24 Al2 C20 142.51(11) . . ?
C23 Al2 C25 65.23(10) . . ?
C28 Al2 C25 113.85(11) . . ?
C27 Al2 C25 114.83(11) . . ?
C29 Al2 C25 139.60(11) . . ?
C26 Al2 C25 141.99(12) . . ?
C21 Al2 C25 39.03(11) . . ?
C24 Al2 C25 38.88(11) . . ?
C20 Al2 C25 178.58(11) . . ?
C23 Al2 C22 39.07(11) . . ?
C28 Al2 C22 141.76(11) . . ?
C27 Al2 C22 179.14(11) . . ?
C29 Al2 C22 115.24(11) . . ?
C26 Al2 C22 140.54(11) . . ?
C21 Al2 C22 38.85(10) . . ?
C24 Al2 C22 65.30(11) . . ?
C20 Al2 C22 114.65(11) . . ?
C25 Al2 C22 65.28(11) . . ?
Cl31 Al3 Cl33 110.16(6) . . ?
Cl31 Al3 Cl32 110.38(6) . . ?
Cl33 Al3 Cl32 109.25(5) . . ?
Cl31 Al3 Cl34 109.29(5) . . ?
Cl33 Al3 Cl34 107.67(5) . . ?
Cl32 Al3 Cl34 110.05(5) . . ?
Cl41 Al4 Cl43 111.28(7) . . ?
Cl41 Al4 Cl44 110.63(5) . . ?
Cl43 Al4 Cl44 108.57(5) . . ?
Cl41 Al4 Cl42 108.35(5) . . ?
Cl43 Al4 Cl42 108.71(5) . . ?
Cl44 Al4 Cl42 109.28(5) . . ?

loop_
_geom_bond_atom_site_label_1
_geom_bond_atom_site_label_2
_geom_bond_distance
_geom_bond_site_symmetry_2
_geom_bond_publ_flag
C10 C19 1.435(4) . ?
C10 C16 1.439(4) . ?
C10 C101 1.501(4) . ?
C10 Al1 2.145(3) . ?
C11 C12 1.430(4) . ?
C11 C15 1.431(4) . ?
C11 C111 1.505(4) . ?
C11 Al1 2.147(3) . ?
C12 C13 1.431(4) . ?
C12 C121 1.500(4) . ?
C12 Al1 2.146(3) . ?
C13 C14 1.434(4) . ?
C13 C131 1.506(4) . ?
C13 Al1 2.148(3) . ?
C14 C15 1.435(4) . ?
C14 C141 1.503(4) . ?
C14 Al1 2.148(3) . ?
C15 C151 1.506(4) . ?
C15 Al1 2.141(3) . ?
C16 C17 1.436(4) . ?
C16 C161 1.504(4) . ?
C16 Al1 2.150(3) . ?
C17 C18 1.431(4) . ?
C17 C171 1.498(4) . ?
C17 Al1 2.155(3) . ?
C18 C19 1.432(4) . ?
C18 C181 1.503(4) . ?
C18 Al1 2.154(3) . ?
C19 C191 1.504(4) . ?
C19 Al1 2.147(3) . ?
C20 C26 1.436(4) . ?
C20 C29 1.438(4) . ?
C20 C201 1.500(4) . ?
C20 Al2 2.156(3) . ?
C21 C22 1.434(4) . ?
C21 C25 1.440(4) . ?
C21 C211 1.502(4) . ?
C21 Al2 2.153(3) . ?
C22 C23 1.439(4) . ?
C22 C221 1.501(4) . ?
C22 Al2 2.158(3) . ?
C23 C24 1.431(4) . ?
C23 C231 1.503(4) . ?
C23 Al2 2.145(3) . ?
C24 C25 1.435(4) . ?
C24 C241 1.497(4) . ?
C24 Al2 2.154(3) . ?
C25 C251 1.499(4) . ?
C25 Al2 2.158(3) . ?
C26 C27 1.431(4) . ?
C26 C261 1.503(4) . ?
C26 Al2 2.151(3) . ?
C27 C28 1.437(4) . ?
C27 C271 1.508(4) . ?
C27 Al2 2.150(3) . ?
C28 C29 1.428(4) . ?
C28 C281 1.503(4) . ?
C28 Al2 2.146(3) . ?
C29 C291 1.501(4) . ?
C29 Al2 2.151(3) . ?
Al3 Cl31 2.1218(13) . ?
Al3 Cl33 2.1309(12) . ?
Al3 Cl32 2.1331(12) . ?
Al3 Cl34 2.1394(11) . ?
Al4 Cl41 2.1213(13) . ?
Al4 Cl43 2.1321(13) . ?
Al4 Cl44 2.1326(12) . ?
Al4 Cl42 2.1344(12) . ?
